data_4301566
loop_
_publ_author_name
'Ramaswamy Murugavel'
'Ganesan Prabusankar'
'Ashish Sharma'
'Raghavan B. Sunoj'
'Ray J. Butcher'

_publ_contact_author_address
;
Department of Chemistry
Indian Institute of Technology Bombay
Powai
Mumbai
Maharastra
400076
INDIA
;
_publ_contact_author_email RMV@CHEM.IITB.AC.IN
_publ_contact_author_name 'Ramaswamy Murugavel'
_publ_section_title
;
Conformational and Isomeric Preferences of Six-Membered Inorganic
Heterocycles [EtNP(E)(OR)]3 (E = Lone Pair, O, S, or Se): A Synthetic,
Spectroscopic, Structural, and Computational Study
;
_journal_name_full 'Inorganic Chemistry'
_journal_page_first 2048
_journal_page_last 2059
_journal_paper_doi 10.1021/ic801945q
_journal_volume 48
_journal_year 2009
_chemical_formula_sum 'C30 H42 N3 O3 P3 S3'
_chemical_formula_weight 681.76
_chemical_name_systematic
;
 ?
;
_space_group_IT_number 14
_symmetry_cell_setting monoclinic
_symmetry_space_group_name_Hall '-P 2yn'
_symmetry_space_group_name_H-M 'P 1 21/n 1'
_atom_sites_solution_hydrogens geom
_atom_sites_solution_primary direct
_atom_sites_solution_secondary difmap
_audit_creation_method SHELXL-97
_cell_angle_alpha 90.00
_cell_angle_beta 101.10(3)
_cell_angle_gamma 90.00
_cell_formula_units_Z 4
_cell_length_a 11.547(2)
_cell_length_b 15.144(3)
_cell_length_c 19.175(4)
_cell_measurement_temperature 293(2)
_cell_volume 3290.4(12)
_computing_cell_refinement DIF4
_computing_data_collection DIF4
_computing_data_reduction REDU4
_computing_molecular_graphics Pluton/Ortep3
_computing_publication_material ciftab
_computing_structure_refinement 'SHELXL-97 (Sheldrick, 1997)'
_computing_structure_solution 'SHELXS-86 (Sheldrick, 1990)'
_diffrn_ambient_temperature 293(2)
_diffrn_measured_fraction_theta_full 0.931
_diffrn_measured_fraction_theta_max 0.931
_diffrn_radiation_monochromator graphite
_diffrn_radiation_source 'fine-focus sealed tube'
_diffrn_radiation_type MoK\a
_diffrn_radiation_wavelength 0.71073
_diffrn_reflns_av_R_equivalents 0.0680
_diffrn_reflns_av_sigmaI/netI 0.0566
_diffrn_reflns_limit_h_max 14
_diffrn_reflns_limit_h_min -14
_diffrn_reflns_limit_k_max 19
_diffrn_reflns_limit_k_min -19
_diffrn_reflns_limit_l_max 24
_diffrn_reflns_limit_l_min -23
_diffrn_reflns_number 25003
_diffrn_reflns_theta_full 27.34
_diffrn_reflns_theta_max 27.34
_diffrn_reflns_theta_min 1.73
_exptl_absorpt_coefficient_mu 0.408
_exptl_absorpt_correction_type none
_exptl_crystal_colour colouless
_exptl_crystal_density_diffrn 1.376
_exptl_crystal_density_method 'not measured'
_exptl_crystal_description plate
_exptl_crystal_F_000 1440
_exptl_crystal_size_max 0.2
_exptl_crystal_size_mid 0.14
_exptl_crystal_size_min 0.12
_refine_diff_density_max 0.335
_refine_diff_density_min -1.621
_refine_diff_density_rms 0.096
_refine_ls_extinction_method none
_refine_ls_goodness_of_fit_ref 1.036
_refine_ls_hydrogen_treatment mixed
_refine_ls_matrix_type full
_refine_ls_number_parameters 400
_refine_ls_number_reflns 6925
_refine_ls_number_restraints 0
_refine_ls_restrained_S_all 1.036
_refine_ls_R_factor_all 0.0829
_refine_ls_R_factor_gt 0.0579
_refine_ls_shift/su_max 0.004
_refine_ls_shift/su_mean 0.000
_refine_ls_structure_factor_coef Fsqd
_refine_ls_weighting_details 'calc w=1/[\s^2^(Fo^2^)+(0.1021P)^2^+0.5252P] where P=(Fo^2^+2Fc^2^)/3'
_refine_ls_weighting_scheme calc
_refine_ls_wR_factor_gt 0.1522
_refine_ls_wR_factor_ref 0.1646
_reflns_number_gt 5068
_reflns_number_total 6925
_reflns_threshold_expression >2sigma(I)
_cod_data_source_file ic801945q_si_001_5.cif
_cod_data_source_block mur53
_cod_original_cell_volume 3290.3(11)
_cod_original_sg_symbol_H-M 'P 21/n'
_cod_database_code 4301566

loop_
_symmetry_equiv_pos_as_xyz
'x, y, z'
'-x+1/2, y+1/2, -z+1/2'
'-x, -y, -z'
'x-1/2, -y-1/2, z-1/2'

loop_
_atom_site_label
_atom_site_type_symbol
_atom_site_fract_x
_atom_site_fract_y
_atom_site_fract_z
_atom_site_U_iso_or_equiv
_atom_site_adp_type
_atom_site_occupancy
_atom_site_symmetry_multiplicity
_atom_site_calc_flag
_atom_site_refinement_flags
_atom_site_disorder_assembly
_atom_site_disorder_group
P1 P 0.17395(8) 0.34127(5) 0.02722(5) 0.01864(19) Uani 1 1 d . . .
P2 P 0.21237(8) 0.15494(5) 0.02042(5) 0.01804(19) Uani 1 1 d . . .
P3 P 0.14424(8) 0.26048(5) -0.11335(5) 0.01755(19) Uani 1 1 d . . .
S1 S 0.03477(8) 0.33284(6) 0.06700(5) 0.0275(2) Uani 1 1 d . . .
S2 S 0.13160(8) 0.09960(6) 0.08749(5) 0.0260(2) Uani 1 1 d . . .
S3 S 0.03076(11) 0.26739(8) -0.19912(7) 0.0428(3) Uani 1 1 d . . .
N1 N 0.2711(3) 0.25652(17) 0.03851(15) 0.0182(6) Uani 1 1 d . . .
N2 N 0.1271(2) 0.17399(17) -0.05941(15) 0.0182(6) Uani 1 1 d . . .
N3 N 0.1476(3) 0.35279(17) -0.06175(16) 0.0200(6) Uani 1 1 d . . .
O1 O 0.2589(2) 0.42179(15) 0.05454(13) 0.0228(5) Uani 1 1 d . . .
O2 O 0.3263(2) 0.10113(14) 0.00821(13) 0.0212(5) Uani 1 1 d . . .
O3 O 0.2799(2) 0.24682(15) -0.12132(13) 0.0206(5) Uani 1 1 d . . .
C1 C 0.3991(3) 0.2773(2) 0.0363(2) 0.0239(7) Uani 1 1 d . . .
H1A H 0.4376(11) 0.2216(16) 0.0196(5) 0.029 Uiso 1 1 calc R . .
H1B H 0.4010(3) 0.3260(14) -0.0011(11) 0.029 Uiso 1 1 calc R . .
C2 C 0.4730(3) 0.3074(3) 0.1062(2) 0.0310(8) Uani 1 1 d . . .
H2A H 0.4428 0.3624 0.1201 0.046 Uiso 1 1 calc R . .
H2B H 0.5534 0.3150 0.1009 0.046 Uiso 1 1 calc R . .
H2C H 0.4695 0.2637 0.1421 0.046 Uiso 1 1 calc R . .
C3 C 0.0229(3) 0.1142(2) -0.0841(2) 0.0242(7) Uani 1 1 d . . .
H3A H 0.0377(5) 0.0547(18) -0.0581(8) 0.029 Uiso 1 1 calc R . .
H3B H 0.0154(4) 0.1025(4) -0.1376(16) 0.029 Uiso 1 1 calc R . .
C4 C -0.0922(3) 0.1528(3) -0.0708(3) 0.0370(10) Uani 1 1 d . . .
H4A H -0.0864 0.1628 -0.0208 0.056 Uiso 1 1 calc R . .
H4B H -0.1555 0.1122 -0.0873 0.056 Uiso 1 1 calc R . .
H4C H -0.1077 0.2077 -0.0958 0.056 Uiso 1 1 calc R . .
C5 C 0.0652(3) 0.4265(2) -0.0910(2) 0.0235(7) Uani 1 1 d . . .
H5A H 0.0544(5) 0.4644(12) -0.0528(12) 0.028 Uiso 1 1 calc R . .
H5B H -0.010(2) 0.4020(8) -0.1116(7) 0.028 Uiso 1 1 calc R . .
C6 C 0.1099(4) 0.4809(3) -0.1466(2) 0.0322(9) Uani 1 1 d . . .
H6A H 0.1829 0.5088 -0.1255 0.048 Uiso 1 1 calc R . .
H6B H 0.0527 0.5252 -0.1650 0.048 Uiso 1 1 calc R . .
H6C H 0.1227 0.4431 -0.1846 0.048 Uiso 1 1 calc R . .
C11 C 0.2552(3) 0.4814(2) 0.1115(2) 0.0224(7) Uani 1 1 d . . .
C12 C 0.2539(3) 0.4532(2) 0.1807(2) 0.0268(8) Uani 1 1 d . . .
C13 C 0.2555(4) 0.5196(3) 0.2314(2) 0.0319(9) Uani 1 1 d . . .
H13 H 0.2526(4) 0.5019(9) 0.283(2) 0.038 Uiso 1 1 calc R . .
C14 C 0.2609(3) 0.6078(3) 0.2146(2) 0.0321(9) Uani 1 1 d . . .
H14 H 0.2607(3) 0.649(2) 0.2482(19) 0.038 Uiso 1 1 calc R . .
C15 C 0.2664(3) 0.6330(2) 0.1464(2) 0.0302(9) Uani 1 1 d . . .
H15 H 0.2718(5) 0.686(3) 0.1370(6) 0.036 Uiso 1 1 calc R . .
C16 C 0.2631(3) 0.5702(2) 0.0926(2) 0.0242(7) Uani 1 1 d . . .
C17 C 0.2553(4) 0.3585(3) 0.2058(2) 0.0359(9) Uani 1 1 d . . .
H17A H 0.1808 0.3446 0.2183 0.054 Uiso 1 1 calc R . .
H17B H 0.3173 0.3510 0.2466 0.054 Uiso 1 1 calc R . .
H17C H 0.2686 0.3199 0.1684 0.054 Uiso 1 1 calc R . .
C18 C 0.2702(4) 0.5965(2) 0.0177(2) 0.0316(8) Uani 1 1 d . . .
H18A H 0.3323 0.5640 0.0026 0.047 Uiso 1 1 calc R . .
H18B H 0.2862 0.6586 0.0162 0.047 Uiso 1 1 calc R . .
H18C H 0.1965 0.5836 -0.0133 0.047 Uiso 1 1 calc R . .
C21 C 0.3555(3) 0.0144(2) 0.0333(2) 0.0219(7) Uani 1 1 d . . .
C22 C 0.4184(3) 0.0027(3) 0.1017(2) 0.0285(8) Uani 1 1 d . . .
C23 C 0.4490(4) -0.0837(3) 0.1226(3) 0.0357(10) Uani 1 1 d . . .
H23 H 0.481(3) -0.0921(7) 0.159(3) 0.043 Uiso 1 1 calc R . .
C24 C 0.4210(4) -0.1543(3) 0.0766(3) 0.0369(10) Uani 1 1 d . . .
H24 H 0.4403(13) -0.205(3) 0.0900(9) 0.044 Uiso 1 1 calc R . .
C25 C 0.3614(4) -0.1395(2) 0.0092(3) 0.0336(9) Uani 1 1 d . . .
H25 H 0.3448(11) -0.184(3) -0.0198(18) 0.040 Uiso 1 1 calc R . .
C26 C 0.3263(3) -0.0546(2) -0.0147(2) 0.0244(7) Uani 1 1 d . . .
C27 C 0.4548(4) 0.0790(3) 0.1509(2) 0.0371(9) Uani 1 1 d . . .
H27A H 0.5149 0.1125 0.1345 0.056 Uiso 1 1 calc R . .
H27B H 0.4851 0.0573 0.1979 0.056 Uiso 1 1 calc R . .
H27C H 0.3877 0.1161 0.1518 0.056 Uiso 1 1 calc R . .
C28 C 0.2615(4) -0.0397(3) -0.0895(3) 0.0406(10) Uani 1 1 d . . .
H28A H 0.1788 -0.0324 -0.0897 0.061 Uiso 1 1 calc R . .
H28B H 0.2728 -0.0896 -0.1183 0.061 Uiso 1 1 calc R . .
H28C H 0.2914 0.0125 -0.1083 0.061 Uiso 1 1 calc R . .
C31 C 0.3199(3) 0.2660(2) -0.18530(19) 0.0216(7) Uani 1 1 d . . .
C32 C 0.3855(3) 0.3432(2) -0.1879(2) 0.0261(8) Uani 1 1 d . . .
C33 C 0.4310(4) 0.3573(3) -0.2497(2) 0.0330(9) Uani 1 1 d . . .
H33 H 0.473(2) 0.406(3) -0.2532(3) 0.040 Uiso 1 1 calc R . .
C34 C 0.4127(4) 0.2985(3) -0.3047(3) 0.0414(11) Uani 1 1 d . . .
H34 H 0.4494(18) 0.3110(7) -0.352(2) 0.050 Uiso 1 1 calc R . .
C35 C 0.3476(4) 0.2233(3) -0.3003(2) 0.0382(10) Uani 1 1 d . . .
H35 H 0.3370(8) 0.188(2) -0.334(2) 0.046 Uiso 1 1 calc R . .
C36 C 0.2986(4) 0.2045(2) -0.2402(2) 0.0287(8) Uani 1 1 d . . .
C37 C 0.4126(4) 0.4068(3) -0.1272(2) 0.0341(9) Uani 1 1 d . . .
H37A H 0.3449 0.4128 -0.1054 0.051 Uiso 1 1 calc R . .
H37B H 0.4322 0.4633 -0.1445 0.051 Uiso 1 1 calc R . .
H37C H 0.4782 0.3852 -0.0928 0.051 Uiso 1 1 calc R . .
C38 C 0.2306(5) 0.1200(3) -0.2367(2) 0.0394(10) Uani 1 1 d . . .
H38A H 0.2268 0.1073 -0.1882 0.059 Uiso 1 1 calc R . .
H38B H 0.2696 0.0724 -0.2559 0.059 Uiso 1 1 calc R . .
H38C H 0.1520 0.1266 -0.2639 0.059 Uiso 1 1 calc R . .

loop_
_atom_site_aniso_label
_atom_site_aniso_U_11
_atom_site_aniso_U_22
_atom_site_aniso_U_33
_atom_site_aniso_U_23
_atom_site_aniso_U_13
_atom_site_aniso_U_12
P1 0.0220(4) 0.0176(4) 0.0170(4) -0.0011(3) 0.0053(4) 0.0009(3)
P2 0.0200(4) 0.0171(4) 0.0176(4) 0.0017(3) 0.0050(4) 0.0011(3)
P3 0.0177(4) 0.0180(4) 0.0170(4) 0.0005(3) 0.0036(4) 0.0008(3)
S1 0.0296(5) 0.0269(4) 0.0293(5) 0.0009(3) 0.0141(4) 0.0023(3)
S2 0.0300(5) 0.0253(4) 0.0249(5) 0.0062(3) 0.0107(4) 0.0013(3)
S3 0.0440(6) 0.0438(6) 0.0387(7) 0.0005(5) 0.0030(6) 0.0017(5)
N1 0.0199(13) 0.0193(12) 0.0152(14) -0.0003(10) 0.0030(12) -0.0005(10)
N2 0.0179(13) 0.0190(12) 0.0173(15) -0.0007(10) 0.0027(12) -0.0016(10)
N3 0.0214(14) 0.0197(13) 0.0191(15) 0.0015(10) 0.0044(13) 0.0027(10)
O1 0.0296(13) 0.0195(11) 0.0203(13) -0.0041(9) 0.0076(11) -0.0007(9)
O2 0.0215(11) 0.0189(11) 0.0237(13) 0.0012(9) 0.0058(11) 0.0022(9)
O3 0.0207(12) 0.0266(12) 0.0151(12) 0.0022(9) 0.0050(11) 0.0020(9)
C1 0.0225(17) 0.0230(16) 0.026(2) -0.0016(13) 0.0037(16) -0.0017(13)
C2 0.0262(18) 0.0325(19) 0.031(2) -0.0064(16) -0.0022(18) -0.0017(15)
C3 0.0231(17) 0.0213(15) 0.027(2) -0.0006(13) 0.0019(16) -0.0039(13)
C4 0.0212(18) 0.033(2) 0.057(3) -0.0027(18) 0.007(2) -0.0015(15)
C5 0.0225(16) 0.0227(15) 0.025(2) 0.0021(13) 0.0032(16) 0.0047(13)
C6 0.039(2) 0.0328(19) 0.025(2) 0.0082(15) 0.0064(19) 0.0059(16)
C11 0.0211(16) 0.0227(15) 0.0231(19) -0.0064(13) 0.0034(15) 0.0020(12)
C12 0.0284(18) 0.0296(17) 0.022(2) -0.0033(14) 0.0037(17) 0.0014(14)
C13 0.035(2) 0.038(2) 0.024(2) -0.0091(15) 0.0075(19) 0.0004(16)
C14 0.0289(19) 0.0334(19) 0.034(2) -0.0173(16) 0.0058(19) 0.0003(15)
C15 0.0237(18) 0.0201(16) 0.045(3) -0.0071(15) 0.0020(18) -0.0006(13)
C16 0.0185(16) 0.0232(16) 0.029(2) -0.0043(13) -0.0003(16) -0.0005(12)
C17 0.055(3) 0.033(2) 0.020(2) 0.0006(15) 0.007(2) 0.0027(17)
C18 0.034(2) 0.0239(17) 0.033(2) 0.0036(15) -0.0016(19) -0.0037(15)
C21 0.0196(16) 0.0181(14) 0.028(2) 0.0033(13) 0.0057(16) 0.0041(12)
C22 0.0232(17) 0.0340(19) 0.028(2) 0.0024(15) 0.0037(17) 0.0041(14)
C23 0.029(2) 0.040(2) 0.037(2) 0.0152(18) 0.0033(19) 0.0104(16)
C24 0.031(2) 0.0242(18) 0.059(3) 0.0163(18) 0.016(2) 0.0095(15)
C25 0.031(2) 0.0198(16) 0.053(3) -0.0026(16) 0.016(2) 0.0014(14)
C26 0.0200(16) 0.0229(16) 0.031(2) -0.0009(14) 0.0072(16) 0.0021(12)
C27 0.034(2) 0.046(2) 0.026(2) -0.0008(17) -0.006(2) 0.0043(18)
C28 0.048(3) 0.036(2) 0.036(3) -0.0094(17) 0.003(2) 0.0049(18)
C31 0.0226(16) 0.0260(16) 0.0183(18) 0.0034(13) 0.0092(15) 0.0053(13)
C32 0.0211(17) 0.0306(17) 0.028(2) 0.0070(14) 0.0072(16) 0.0025(13)
C33 0.0273(19) 0.036(2) 0.039(2) 0.0144(17) 0.0154(19) 0.0024(15)
C34 0.048(3) 0.041(2) 0.043(3) 0.0142(19) 0.028(2) 0.0138(19)
C35 0.058(3) 0.038(2) 0.025(2) -0.0009(16) 0.024(2) 0.0102(19)
C36 0.037(2) 0.0295(18) 0.023(2) 0.0014(14) 0.0129(18) 0.0041(15)
C37 0.030(2) 0.0343(19) 0.037(2) 0.0022(16) 0.0047(19) -0.0084(15)
C38 0.058(3) 0.034(2) 0.028(2) -0.0057(16) 0.014(2) -0.0046(19)

loop_
_atom_type_symbol
_atom_type_description
_atom_type_scat_dispersion_real
_atom_type_scat_dispersion_imag
_atom_type_scat_source
C C 0.0033 0.0016 'International Tables Vol C Tables 4.2.6.8 and 6.1.1.4'
H H 0.0000 0.0000 'International Tables Vol C Tables 4.2.6.8 and 6.1.1.4'
N N 0.0061 0.0033 'International Tables Vol C Tables 4.2.6.8 and 6.1.1.4'
O O 0.0106 0.0060 'International Tables Vol C Tables 4.2.6.8 and 6.1.1.4'
P P 0.1023 0.0942 'International Tables Vol C Tables 4.2.6.8 and 6.1.1.4'
S S 0.1246 0.1234 'International Tables Vol C Tables 4.2.6.8 and 6.1.1.4'

loop_
_geom_angle_atom_site_label_1
_geom_angle_atom_site_label_2
_geom_angle_atom_site_label_3
_geom_angle
_geom_angle_site_symmetry_1
_geom_angle_site_symmetry_3
_geom_angle_publ_flag
O1 P1 N3 103.55(14) . . ?
O1 P1 N1 100.82(14) . . ?
N3 P1 N1 101.21(14) . . ?
O1 P1 S1 115.65(10) . . ?
N3 P1 S1 114.18(12) . . ?
N1 P1 S1 119.11(10) . . ?
O2 P2 N2 107.95(14) . . ?
O2 P2 N1 100.62(13) . . ?
N2 P2 N1 99.94(14) . . ?
O2 P2 S2 113.22(10) . . ?
N2 P2 S2 114.24(10) . . ?
N1 P2 S2 119.17(11) . . ?
O3 P3 N2 100.80(13) . . ?
O3 P3 N3 104.19(14) . . ?
N2 P3 N3 105.65(14) . . ?
O3 P3 S3 116.42(11) . . ?
N2 P3 S3 115.26(11) . . ?
N3 P3 S3 113.04(11) . . ?
C1 N1 P2 122.5(2) . . ?
C1 N1 P1 117.6(2) . . ?
P2 N1 P1 115.73(17) . . ?
C3 N2 P2 118.4(2) . . ?
C3 N2 P3 116.8(2) . . ?
P2 N2 P3 124.71(17) . . ?
C5 N3 P1 115.6(2) . . ?
C5 N3 P3 116.7(2) . . ?
P1 N3 P3 118.78(16) . . ?
C11 O1 P1 129.1(2) . . ?
C21 O2 P2 124.7(2) . . ?
C31 O3 P3 122.5(2) . . ?
C2 C1 N1 114.9(3) . . ?
N2 C3 C4 112.8(3) . . ?
N3 C5 C6 112.9(3) . . ?
C12 C11 C16 123.6(3) . . ?
C12 C11 O1 122.8(3) . . ?
C16 C11 O1 113.4(3) . . ?
C11 C12 C13 116.1(3) . . ?
C11 C12 C17 126.3(3) . . ?
C13 C12 C17 117.6(3) . . ?
C14 C13 C12 122.0(4) . . ?
C15 C14 C13 120.2(3) . . ?
C14 C15 C16 120.9(4) . . ?
C15 C16 C11 117.1(4) . . ?
C15 C16 C18 121.6(3) . . ?
C11 C16 C18 121.2(3) . . ?
C22 C21 C26 123.2(3) . . ?
C22 C21 O2 119.1(3) . . ?
C26 C21 O2 117.5(3) . . ?
C21 C22 C23 116.7(4) . . ?
C21 C22 C27 122.0(3) . . ?
C23 C22 C27 121.2(4) . . ?
C24 C23 C22 121.9(4) . . ?
C25 C24 C23 119.4(4) . . ?
C24 C25 C26 121.6(4) . . ?
C21 C26 C25 117.2(4) . . ?
C21 C26 C28 122.1(3) . . ?
C25 C26 C28 120.7(4) . . ?
C36 C31 C32 123.4(3) . . ?
C36 C31 O3 118.5(3) . . ?
C32 C31 O3 118.0(3) . . ?
C31 C32 C33 116.8(4) . . ?
C31 C32 C37 123.0(3) . . ?
C33 C32 C37 120.1(3) . . ?
C34 C33 C32 121.7(4) . . ?
C33 C34 C35 119.8(4) . . ?
C34 C35 C36 121.8(4) . . ?
C31 C36 C35 116.4(4) . . ?
C31 C36 C38 123.5(3) . . ?
C35 C36 C38 120.1(4) . . ?

loop_
_geom_bond_atom_site_label_1
_geom_bond_atom_site_label_2
_geom_bond_distance
_geom_bond_site_symmetry_2
_geom_bond_publ_flag
P1 O1 1.589(3) . ?
P1 N3 1.683(3) . ?
P1 N1 1.691(3) . ?
P1 S1 1.9113(13) . ?
P2 O2 1.603(2) . ?
P2 N2 1.678(3) . ?
P2 N1 1.690(3) . ?
P2 S2 1.9204(12) . ?
P3 O3 1.617(2) . ?
P3 N2 1.704(3) . ?
P3 N3 1.709(3) . ?
P3 S3 1.8981(17) . ?
N1 C1 1.520(4) . ?
N2 C3 1.507(4) . ?
N3 C5 1.503(4) . ?
O1 C11 1.424(4) . ?
O2 C21 1.417(4) . ?
O3 C31 1.421(4) . ?
C1 C2 1.514(5) . ?
C3 C4 1.518(5) . ?
C5 C6 1.515(5) . ?
C11 C12 1.396(5) . ?
C11 C16 1.401(5) . ?
C12 C13 1.397(5) . ?
C12 C17 1.511(5) . ?
C13 C14 1.379(6) . ?
C14 C15 1.376(6) . ?
C15 C16 1.397(5) . ?
C16 C18 1.507(6) . ?
C21 C22 1.384(6) . ?
C21 C26 1.390(5) . ?
C22 C23 1.394(5) . ?
C22 C27 1.499(6) . ?
C23 C24 1.384(7) . ?
C24 C25 1.361(7) . ?
C25 C26 1.397(5) . ?
C26 C28 1.502(6) . ?
C31 C36 1.391(5) . ?
C31 C32 1.399(5) . ?
C32 C33 1.402(5) . ?
C32 C37 1.497(6) . ?
C33 C34 1.366(7) . ?
C34 C35 1.376(6) . ?
C35 C36 1.408(5) . ?
C36 C38 1.510(6) . ?
